data_2019663
loop_
_publ_author_name
'Capelli, Silvia C.'
'B\"urgi, Hans-Beat'
'Mason, Sax A.'
'Jayatilaka, Dylan'

_publ_section_title
;
 Glycyl-<small>L</small>-alanine: a multi-temperature neutron study
;
_journal_issue 10
_journal_name_full 'Acta Crystallographica Section C'
_journal_page_first 949
_journal_page_last 952
_journal_paper_doi 10.1107/S2053229614019809
_journal_volume 70
_journal_year 2014
_chemical_formula_iupac 'C5 H10 N2 O3'
_chemical_formula_moiety 'C5 H10 N2 O3'
_chemical_formula_sum 'C5 H10 N2 O3'
_chemical_formula_weight 146.15
_chemical_name_common Gly-L-Ala
_chemical_name_systematic
;
Glycyl-<i>L</i>-alanine
;
_space_group_IT_number 19
_symmetry_cell_setting orthorhombic
_symmetry_space_group_name_Hall 'P 2ac 2ab'
_symmetry_space_group_name_H-M 'P 21 21 21'
_atom_sites_solution_hydrogens difmap
_atom_sites_solution_primary direct
_atom_sites_solution_secondary difmap
_audit_creation_method SHELXL-97
_cell_angle_alpha 90.00
_cell_angle_beta 90.00
_cell_angle_gamma 90.00
_cell_formula_units_Z 4
_cell_length_a 7.4541(15)
_cell_length_b 9.4918(19)
_cell_length_c 9.7287(19)
_cell_measurement_reflns_used 704
_cell_measurement_temperature 12(2)
_cell_measurement_theta_max 39.87
_cell_measurement_theta_min 3.94
_cell_volume 688.3(2)
_computing_cell_refinement 'ILL-RAFD9 software'
_computing_data_collection 'ILL-MAD software'
_computing_data_reduction 'RACER (Wilkinson <i>et al.</i>, 1988)'
_computing_molecular_graphics 'Mercury (Macrae <i>et al.</i>, 2008)'
_computing_structure_refinement 'SHELXL97 (Sheldrick, 2008)'
_computing_structure_solution 'SHELXS97 (Sheldrick, 2008)'
_diffrn_ambient_temperature 12(2)
_diffrn_detector_area_resol_mean 0.5
_diffrn_measured_fraction_theta_full 0.998
_diffrn_measured_fraction_theta_max 0.998
_diffrn_measurement_device_type '4-circle Eulerian cradle'
_diffrn_measurement_method 'omega-X-theta scans'
_diffrn_radiation_monochromator Cu(220)
_diffrn_radiation_source 'nuclear reactor'
_diffrn_radiation_wavelength 0.83130
_diffrn_reflns_av_R_equivalents 0.0289
_diffrn_reflns_av_sigmaI/netI 0.0734
_diffrn_reflns_limit_h_max 6
_diffrn_reflns_limit_h_min -11
_diffrn_reflns_limit_k_max 14
_diffrn_reflns_limit_k_min 0
_diffrn_reflns_limit_l_max 13
_diffrn_reflns_limit_l_min -15
_diffrn_reflns_number 2237
_diffrn_reflns_theta_full 40.02
_diffrn_reflns_theta_max 40.02
_diffrn_reflns_theta_min 3.51
_diffrn_standards_number 0
_exptl_absorpt_coefficient_mu 2.15
_exptl_absorpt_correction_T_max 0.8081
_exptl_absorpt_correction_T_min 0.7263
_exptl_absorpt_correction_type gaussian
_exptl_absorpt_process_details 'ILL-DATAP software'
_exptl_crystal_colour coulourless
_exptl_crystal_density_diffrn 1.410
_exptl_crystal_density_method 'not measured'
_exptl_crystal_description prismatic
_exptl_crystal_F_000 128
_exptl_crystal_size_max 3
_exptl_crystal_size_mid 3
_exptl_crystal_size_min 1.5
_refine_diff_density_max 1.184
_refine_diff_density_min -1.276
_refine_ls_abs_structure_details 'Flack (1983), <b>???? Friedel pairs</b>'
_refine_ls_abs_structure_Flack -10(10)
_refine_ls_extinction_coef 0.0122(15)
_refine_ls_extinction_expression Fc^*^=kFc[1+0.001xFc^2^\l^3^/sin(2\q)]^-1/4^
_refine_ls_extinction_method 'SHELXL97 (Sheldrick, 2008)'
_refine_ls_goodness_of_fit_ref 1.081
_refine_ls_hydrogen_treatment refall
_refine_ls_matrix_type full
_refine_ls_number_parameters 182
_refine_ls_number_reflns 1960
_refine_ls_number_restraints 0
_refine_ls_restrained_S_all 1.081
_refine_ls_R_factor_all 0.0634
_refine_ls_R_factor_gt 0.0482
_refine_ls_shift/su_max 0.005
_refine_ls_shift/su_mean 0.001
_refine_ls_structure_factor_coef Fsqd
_refine_ls_weighting_details 'calc w=1/[\s^2^(Fo^2^)+(0.0194P)^2^+7.4533P] where P=(Fo^2^+2Fc^2^)/3'
_refine_ls_weighting_scheme calc
_refine_ls_wR_factor_gt 0.0958
_refine_ls_wR_factor_ref 0.1064
_reflns_number_gt 1692
_reflns_number_total 1960
_reflns_threshold_expression I>2sigma(I)
_cod_data_source_file yf3069sup1.cif
_cod_data_source_block ga12k
_cod_depositor_comments 'Adding full bibliography for 2019663--2019666.cif.'
_cod_database_code 2019663
_cod_database_fobs_code 2019663

loop_
_symmetry_equiv_pos_as_xyz
'x, y, z'
'-x+1/2, -y, z+1/2'
'-x, y+1/2, -z+1/2'
'x+1/2, -y+1/2, -z'

loop_
_atom_site_type_symbol
_atom_site_label
_atom_site_fract_x
_atom_site_fract_y
_atom_site_fract_z
_atom_site_U_iso_or_equiv
_atom_site_adp_type
_atom_site_calc_flag
_atom_site_occupancy
_atom_site_symmetry_multiplicity
O O1 0.2682(3) 0.9623(2) 0.7780(2) 0.0073(3) Uani d 1 1
O O2 0.4306(3) 1.1255(2) 0.8838(2) 0.0074(3) Uani d 1 1
O O3 0.7088(3) 0.9487(2) 0.6001(2) 0.0073(3) Uani d 1 1
N N1 0.44249(17) 1.03639(14) 0.52565(13) 0.0057(2) Uani d 1 1
N N2 0.73423(17) 0.75557(14) 0.40105(13) 0.0060(2) Uani d 1 1
C C1 0.3735(2) 1.06534(19) 0.77694(17) 0.0046(3) Uani d 1 1
C C2 0.4255(2) 1.1344(2) 0.63936(17) 0.0050(3) Uani d 1 1
C C3 0.2832(3) 1.2448(2) 0.6045(2) 0.0091(3) Uani d 1 1
C C4 0.5884(2) 0.95488(19) 0.51374(17) 0.0046(3) Uani d 1 1
C C5 0.5985(2) 0.8671(2) 0.38191(18) 0.0060(3) Uani d 1 1
H H1N1 0.3532(6) 1.0410(5) 0.4460(4) 0.0177(7) Uani d 1 1
H H1N2 0.8624(6) 0.7996(5) 0.4051(5) 0.0188(7) Uani d 1 1
H H2N2 0.7358(7) 0.6793(5) 0.3236(5) 0.0189(8) Uani d 1 1
H H3N2 0.7031(6) 0.7006(5) 0.4909(5) 0.0199(8) Uani d 1 1
H H2 0.5544(6) 1.1871(5) 0.6555(4) 0.0172(7) Uani d 1 1
H H3A 0.1537(7) 1.1938(6) 0.5847(6) 0.0272(10) Uani d 1 1
H H3B 0.3232(8) 1.3042(7) 0.5132(6) 0.0301(11) Uani d 1 1
H H3C 0.2686(9) 1.3189(6) 0.6882(5) 0.0279(11) Uani d 1 1
H H5A 0.4674(6) 0.8171(6) 0.3591(5) 0.0216(9) Uani d 1 1
H H5B 0.6372(8) 0.9340(5) 0.2943(5) 0.0230(9) Uani d 1 1

loop_
_atom_site_aniso_label
_atom_site_aniso_U_11
_atom_site_aniso_U_22
_atom_site_aniso_U_33
_atom_site_aniso_U_12
_atom_site_aniso_U_13
_atom_site_aniso_U_23
O1 0.0079(7) 0.0085(7) 0.0055(7) -0.0027(7) 0.0009(6) -0.0015(7)
O2 0.0069(7) 0.0104(8) 0.0049(7) -0.0015(7) 0.0002(7) -0.0023(6)
O3 0.0069(7) 0.0099(8) 0.0052(7) 0.0025(6) -0.0019(6) -0.0010(6)
N1 0.0060(5) 0.0067(4) 0.0045(4) 0.0018(4) -0.0004(4) -0.0009(4)
N2 0.0064(5) 0.0065(4) 0.0049(4) 0.0009(4) 0.0000(4) -0.0006(4)
C1 0.0056(6) 0.0058(6) 0.0024(6) 0.0001(5) -0.0002(5) 0.0002(5)
C2 0.0052(6) 0.0055(6) 0.0044(6) 0.0007(6) -0.0004(5) 0.0003(5)
C3 0.0119(7) 0.0083(7) 0.0071(7) 0.0027(6) -0.0004(6) 0.0002(6)
C4 0.0052(6) 0.0056(6) 0.0031(6) 0.0011(6) 0.0003(5) -0.0011(5)
C5 0.0071(7) 0.0075(7) 0.0033(6) 0.0019(6) 0.0003(5) -0.0001(5)
H1N1 0.0161(16) 0.0212(17) 0.0157(15) 0.0035(16) -0.0053(13) -0.0020(14)
H1N2 0.0114(15) 0.0222(18) 0.0228(19) -0.0025(14) -0.0027(15) -0.0014(16)
H2N2 0.022(2) 0.0179(18) 0.0164(16) 0.0006(16) -0.0005(16) -0.0069(14)
H3N2 0.022(2) 0.0211(18) 0.0165(17) 0.0052(16) 0.0049(15) 0.0082(14)
H2 0.0151(17) 0.0190(18) 0.0174(16) -0.0066(15) 0.0028(14) -0.0031(14)
H3A 0.0176(18) 0.029(2) 0.035(3) 0.0006(18) -0.006(2) 0.000(2)
H3B 0.038(3) 0.031(2) 0.021(2) 0.005(2) 0.001(2) 0.0111(19)
H3C 0.040(3) 0.027(2) 0.0165(18) 0.013(2) -0.0008(19) -0.0059(16)
H5A 0.0107(16) 0.032(2) 0.0223(19) -0.0010(16) -0.0032(14) -0.0099(17)
H5B 0.035(2) 0.0204(19) 0.0133(15) 0.0045(17) 0.0031(16) 0.0037(15)

loop_
_atom_type_symbol
_atom_type_description
_atom_type_scat_length_neutron
_atom_type_scat_dispersion_real
_atom_type_scat_dispersion_imag
_atom_type_scat_source
C C 6.6484 0.0000 0.0000 'Neutron Data Booklet Table 1.1-8'
H H -3.7409 0.0000 0.0000 'Neutron Data Booklet Table 1.1-8'
N N 9.36 0.0000 0.0000 'Neutron Data Booklet Table 1.1-8'
O O 5.805 0.0000 0.0000 'Neutron Data Booklet Table 1.1-8'

loop_
_geom_angle_atom_site_label_1
_geom_angle_atom_site_label_2
_geom_angle_atom_site_label_3
_geom_angle
C4 N1 C2 120.47(14)
C4 N1 H1N1 119.2(3)
C2 N1 H1N1 119.6(3)
C5 N2 H1N2 110.2(3)
C5 N2 H2N2 114.4(3)
C5 N2 H3N2 108.2(3)
H1N2 N2 H2N2 107.2(4)
H1N2 N2 H3N2 111.8(4)
H2N2 N2 H3N2 105.1(4)
O1 C1 O2 123.91(19)
O1 C1 C2 119.79(17)
O2 C1 C2 116.05(17)
N1 C2 C3 109.32(14)
N1 C2 C1 114.30(15)
C3 C2 C1 108.06(14)
N1 C2 H2 109.0(3)
C3 C2 H2 109.1(3)
C1 C2 H2 106.9(3)
C2 C3 H3A 110.3(3)
C2 C3 H3B 110.2(4)
C2 C3 H3C 110.4(3)
H3A C3 H3B 109.0(5)
H3A C3 H3C 109.3(5)
H3B C3 H3C 107.7(5)
O3 C4 N1 124.08(17)
O3 C4 C5 120.67(17)
N1 C4 C5 115.25(15)
N2 C5 C4 108.56(14)
N2 C5 H5A 108.8(3)
C4 C5 H5A 110.9(3)
N2 C5 H5B 109.4(3)
C4 C5 H5B 110.3(3)
H5A C5 H5B 108.8(4)

loop_
_geom_bond_atom_site_label_1
_geom_bond_atom_site_label_2
_geom_bond_distance
O1 C1 1.254(3)
O2 C1 1.260(2)
O3 C4 1.230(2)
N1 C4 1.340(2)
N1 C2 1.451(2)
N1 H1N1 1.023(4)
N2 C5 1.476(2)
N2 H1N2 1.044(4)
N2 H2N2 1.045(5)
N2 H3N2 1.044(5)
C1 C2 1.540(3)
C2 C3 1.529(3)
C2 H2 1.095(5)
C3 H3A 1.097(6)
C3 H3B 1.093(6)
C3 H3C 1.082(6)
C4 C5 1.531(3)
C5 H5A 1.109(5)
C5 H5B 1.102(5)
